data_4037568
loop_
_publ_author_name
'Shugrue, Christopher R.'
'Sculimbrene, Bianca R.'
'Jarvo, Elizabeth R.'
'Mercado, Brandon Q.'
'Miller, Scott J.'

_publ_section_title
;
 Outer-Sphere Control for Divergent Multicatalysis with Common Catalytic
 Moieties.
;
_journal_issue 3
_journal_name_full 'The Journal of organic chemistry'
_journal_page_first 1664
_journal_page_last 1672
_journal_paper_doi 10.1021/acs.joc.8b03068
_journal_volume 84
_journal_year 2019
_chemical_formula_moiety 'C21 H22 N4 O'
_chemical_formula_sum 'C21 H22 N4 O'
_chemical_formula_weight 346.42
_space_group_crystal_system orthorhombic
_space_group_IT_number 61
_space_group_name_Hall '-P 2ac 2ab'
_space_group_name_H-M_alt 'P b c a'
_atom_sites_solution_hydrogens mixed
_atom_sites_solution_primary SHELXT
_atom_sites_solution_secondary difmap
_audit_creation_method SHELXL-2014/7
_cell_angle_alpha 90
_cell_angle_beta 90
_cell_angle_gamma 90
_cell_formula_units_Z 8
_cell_length_a 7.3816(2)
_cell_length_b 18.2822(5)
_cell_length_c 25.5946(8)
_cell_measurement_reflns_used 25162
_cell_measurement_temperature 93(2)
_cell_measurement_theta_max 66.3820
_cell_measurement_theta_min 3.4000
_cell_volume 3454.04(17)
_computing_cell_refinement 'CrysAlisPro 1.171.39.16b (Rigaku OD, 2015)'
_computing_data_collection 'CrysAlisPro 1.171.39.16b (Rigaku OD, 2015)'
_computing_data_reduction 'CrysAlisPro 1.171.39.16b (Rigaku OD, 2015)'
_computing_molecular_graphics 'Olex2 (Dolomanov et al., 2009)'
_computing_publication_material 'CIFTAB-2014/2 (Sheldrick, 2014)'
_computing_structure_refinement 'SHELXL-2014/7 (Sheldrick, 2014)'
_computing_structure_solution 'SHELXT-2014/5 (Sheldrick, 2014)'
_diffrn_ambient_temperature 93(2)
_diffrn_detector_area_resol_mean 22.2
_diffrn_measured_fraction_theta_full 1.000
_diffrn_measured_fraction_theta_max 1.000
_diffrn_measurement_device_type 'Rigaku Saturn 944+ CCD'
_diffrn_measurement_method \w
_diffrn_radiation_type CuK\a
_diffrn_radiation_wavelength 1.54184
_diffrn_reflns_av_R_equivalents 0.1258
_diffrn_reflns_av_unetI/netI 0.0244
_diffrn_reflns_Laue_measured_fraction_full 1.000
_diffrn_reflns_Laue_measured_fraction_max 1.000
_diffrn_reflns_limit_h_max 8
_diffrn_reflns_limit_h_min -8
_diffrn_reflns_limit_k_max 21
_diffrn_reflns_limit_k_min -21
_diffrn_reflns_limit_l_max 30
_diffrn_reflns_limit_l_min -30
_diffrn_reflns_number 108815
_diffrn_reflns_point_group_measured_fraction_full 1.000
_diffrn_reflns_point_group_measured_fraction_max 1.000
_diffrn_reflns_theta_full 66.586
_diffrn_reflns_theta_max 66.586
_diffrn_reflns_theta_min 3.454
_diffrn_source 'microfocus rotating anode'
_exptl_absorpt_coefficient_mu 0.671
_exptl_absorpt_correction_T_max 1.00000
_exptl_absorpt_correction_T_min 0.47955
_exptl_absorpt_correction_type multi-scan
_exptl_absorpt_process_details
; 
CrysAlisPro 1.171.39.16b (Rigaku Oxford Diffraction, 2015) 
Empirical absorption correction using spherical harmonics, 
 implemented in SCALE3 ABSPACK scaling algorithm. 
;
_exptl_crystal_colour Colorless
_exptl_crystal_density_diffrn 1.332
_exptl_crystal_description Plate
_exptl_crystal_F_000 1472
_exptl_crystal_size_max 0.080
_exptl_crystal_size_mid 0.080
_exptl_crystal_size_min 0.030
_refine_diff_density_max 0.219
_refine_diff_density_min -0.235
_refine_diff_density_rms 0.046
_refine_ls_extinction_method none
_refine_ls_goodness_of_fit_ref 1.091
_refine_ls_hydrogen_treatment mixed
_refine_ls_matrix_type full
_refine_ls_number_parameters 264
_refine_ls_number_reflns 3056
_refine_ls_number_restraints 0
_refine_ls_restrained_S_all 1.091
_refine_ls_R_factor_all 0.0672
_refine_ls_R_factor_gt 0.0547
_refine_ls_shift/su_max 0.000
_refine_ls_shift/su_mean 0.000
_refine_ls_structure_factor_coef Fsqd
_refine_ls_weighting_details 'w=1/[\s^2^(Fo^2^)+(0.0482P)^2^+3.1228P] where P=(Fo^2^+2Fc^2^)/3'
_refine_ls_weighting_scheme calc
_refine_ls_wR_factor_gt 0.1246
_refine_ls_wR_factor_ref 0.1334
_reflns_Friedel_coverage 0.000
_reflns_number_gt 2531
_reflns_number_total 3056
_reflns_threshold_expression 'I > 2\s(I)'
_cod_data_source_file jo8b03068_si_002.cif
_cod_data_source_block 007b-18090
_cod_database_code 4037568
_shelx_shelxl_version_number 2014/7
_shelx_space_group_comment
; 
The symmetry employed for this shelxl refinement is uniquely defined 
by the following loop, which should always be used as a source of 
symmetry information in preference to the above space-group names. 
They are only intended as comments. 
;
_shelx_estimated_absorpt_t_min 0.948
_shelx_estimated_absorpt_t_max 0.980

loop_
_space_group_symop_operation_xyz
'x, y, z'
'-x+1/2, -y, z+1/2'
'-x, y+1/2, -z+1/2'
'x+1/2, -y+1/2, -z'
'-x, -y, -z'
'x-1/2, y, -z-1/2'
'x, -y-1/2, z-1/2'
'-x-1/2, y-1/2, z'

loop_
_atom_site_label
_atom_site_type_symbol
_atom_site_fract_x
_atom_site_fract_y
_atom_site_fract_z
_atom_site_U_iso_or_equiv
_atom_site_adp_type
_atom_site_occupancy
_atom_site_site_symmetry_order
_atom_site_calc_flag
_atom_site_refinement_flags_posn
_atom_site_refinement_flags_adp
_atom_site_refinement_flags_occupancy
_atom_site_disorder_assembly
_atom_site_disorder_group
O1 O 0.6005(2) 0.46055(8) 0.44561(6) 0.0362(4) Uani 1 1 d . . . . .
N1 N 0.4759(3) 0.57327(10) 0.44688(7) 0.0322(4) Uani 1 1 d . . . . .
H1 H 0.465(4) 0.5651(14) 0.4820(11) 0.048(8) Uiso 1 1 d . . . . .
N2 N 0.5358(3) 0.51619(10) 0.36829(7) 0.0328(4) Uani 1 1 d . . . . .
H2 H 0.495(3) 0.5571(14) 0.3531(10) 0.042(7) Uiso 1 1 d . . . . .
N3 N 0.1349(3) 0.61534(10) 0.48214(8) 0.0366(5) Uani 1 1 d . . . . .
H3B H 0.1770 0.5718 0.4903 0.044 Uiso 0.573(13) 1 calc R U P A 2
H3A H 0.2011 0.5868 0.5022 0.044 Uiso 0.427(13) 1 calc R U P A 1
N4 N 0.5216(3) 0.55474(10) 0.26959(7) 0.0326(4) Uani 1 1 d . . . . .
C1 C 0.5405(3) 0.51370(12) 0.42088(8) 0.0313(5) Uani 1 1 d . . . . .
C2 C 0.2172(3) 0.65541(11) 0.44342(8) 0.0299(5) Uani 1 1 d . . . . .
C3 C 0.3906(3) 0.63610(11) 0.42504(8) 0.0299(5) Uani 1 1 d . . . . .
C4 C 0.4752(3) 0.67787(12) 0.38719(8) 0.0328(5) Uani 1 1 d . . . . .
H4 H 0.5940 0.6653 0.3760 0.039 Uiso 1 1 calc R U . . .
C5 C 0.3889(3) 0.73777(12) 0.36531(9) 0.0355(5) Uani 1 1 d . . . . .
H5 H 0.4467 0.7658 0.3389 0.043 Uiso 1 1 calc R U . . .
C6 C 0.2175(3) 0.75610(12) 0.38253(9) 0.0346(5) Uani 1 1 d . . . . .
H6 H 0.1577 0.7969 0.3673 0.042 Uiso 1 1 calc R U . . .
C7 C 0.1301(3) 0.71669(11) 0.42131(8) 0.0307(5) Uani 1 1 d . . . . .
C8 C -0.0567(3) 0.73798(12) 0.43953(9) 0.0372(6) Uani 1 1 d . . . . .
H8BC H -0.1319 0.7503 0.4088 0.045 Uiso 0.573(13) 1 calc R U P A 2
H8BD H -0.0476 0.7823 0.4616 0.045 Uiso 0.573(13) 1 calc R U P A 2
H8AA H -0.0609 0.7915 0.4451 0.045 Uiso 0.427(13) 1 calc R U P A 1
H8AB H -0.1458 0.7256 0.4120 0.045 Uiso 0.427(13) 1 calc R U P A 1
C9A C -0.1490(9) 0.6780(4) 0.4702(3) 0.0358(15) Uani 0.573(13) 1 d . . P A 2
H9AA H -0.2576 0.6983 0.4877 0.043 Uiso 0.573(13) 1 calc R U P A 2
H9AB H -0.1895 0.6392 0.4459 0.043 Uiso 0.573(13) 1 calc R U P A 2
C9B C -0.1083(12) 0.7000(5) 0.4892(4) 0.0349(19) Uani 0.427(13) 1 d . . P A 1
H9BA H -0.2408 0.7045 0.4942 0.042 Uiso 0.427(13) 1 calc R U P A 1
H9BB H -0.0485 0.7251 0.5188 0.042 Uiso 0.427(13) 1 calc R U P A 1
C10A C -0.0262(8) 0.6454(4) 0.5105(3) 0.0337(14) Uani 0.573(13) 1 d . . P A 2
H10A H 0.0152 0.6849 0.5347 0.040 Uiso 0.573(13) 1 calc R U P A 2
C10B C -0.0574(10) 0.6192(5) 0.4905(4) 0.0331(19) Uani 0.427(13) 1 d . . P A 1
H10B H -0.1214 0.5930 0.4616 0.040 Uiso 0.427(13) 1 calc R U P A 1
C11 C -0.1066(4) 0.58470(13) 0.54202(10) 0.0416(6) Uani 1 1 d . . . . .
H11A H -0.0768 0.5325 0.5411 0.062 Uiso 0.427(13) 1 calc R U P A 1
H11B H -0.2367 0.5907 0.5483 0.062 Uiso 0.427(13) 1 calc R U P A 1
H11C H -0.0384 0.6084 0.5702 0.062 Uiso 0.427(13) 1 calc R U P A 1
H11D H -0.1555 0.5472 0.5185 0.062 Uiso 0.573(13) 1 calc R U P A 2
H11E H -0.2043 0.6041 0.5640 0.062 Uiso 0.573(13) 1 calc R U P A 2
H11F H -0.0128 0.5630 0.5642 0.062 Uiso 0.573(13) 1 calc R U P A 2
C12 C 0.5840(3) 0.48546(11) 0.27934(9) 0.0308(5) Uani 1 1 d . . . . .
C13 C 0.5938(3) 0.46318(11) 0.33244(9) 0.0306(5) Uani 1 1 d . . . . .
C14 C 0.6554(3) 0.39444(12) 0.34467(9) 0.0343(5) Uani 1 1 d . . . . .
H14 H 0.6630 0.3793 0.3801 0.041 Uiso 1 1 calc R U . . .
C15 C 0.7071(3) 0.34656(12) 0.30425(10) 0.0380(6) Uani 1 1 d . . . . .
H15 H 0.7484 0.2989 0.3130 0.046 Uiso 1 1 calc R U . . .
C16 C 0.7000(3) 0.36632(12) 0.25316(10) 0.0375(6) Uani 1 1 d . . . . .
H16 H 0.7367 0.3329 0.2268 0.045 Uiso 1 1 calc R U . . .
C17 C 0.6375(3) 0.43700(12) 0.23943(9) 0.0341(5) Uani 1 1 d . . . . .
C18 C 0.6225(3) 0.46276(14) 0.18750(9) 0.0400(6) Uani 1 1 d . . . . .
H18 H 0.6561 0.4322 0.1591 0.048 Uiso 1 1 calc R U . . .
C19 C 0.5598(4) 0.53136(14) 0.17841(9) 0.0418(6) Uani 1 1 d . . . . .
H19 H 0.5499 0.5489 0.1436 0.050 Uiso 1 1 calc R U . . .
C20 C 0.5095(3) 0.57657(13) 0.22053(9) 0.0361(5) Uani 1 1 d . . . . .
C21 C 0.4377(4) 0.65235(13) 0.21158(10) 0.0440(6) Uani 1 1 d . . . . .
H21A H 0.3134 0.6494 0.1983 0.066 Uiso 1 1 calc R U . . .
H21B H 0.5142 0.6776 0.1860 0.066 Uiso 1 1 calc R U . . .
H21C H 0.4385 0.6795 0.2446 0.066 Uiso 1 1 calc R U . . .

loop_
_atom_site_aniso_label
_atom_site_aniso_U_11
_atom_site_aniso_U_22
_atom_site_aniso_U_33
_atom_site_aniso_U_23
_atom_site_aniso_U_13
_atom_site_aniso_U_12
O1 0.0445(10) 0.0299(8) 0.0342(8) 0.0071(7) 0.0018(7) 0.0087(7)
N1 0.0407(11) 0.0273(9) 0.0287(10) 0.0019(8) 0.0012(8) 0.0072(8)
N2 0.0461(12) 0.0222(9) 0.0302(10) 0.0031(8) 0.0003(9) 0.0052(8)
N3 0.0410(12) 0.0272(10) 0.0415(11) 0.0099(8) 0.0071(9) 0.0060(9)
N4 0.0389(11) 0.0263(9) 0.0325(10) 0.0026(7) -0.0004(8) -0.0040(8)
C1 0.0340(12) 0.0267(11) 0.0331(12) 0.0041(9) 0.0023(10) 0.0010(9)
C2 0.0378(13) 0.0225(10) 0.0296(11) 0.0021(8) -0.0014(10) -0.0021(9)
C3 0.0379(13) 0.0227(10) 0.0291(11) 0.0016(9) -0.0025(9) 0.0014(9)
C4 0.0368(13) 0.0267(11) 0.0349(12) 0.0014(9) 0.0031(10) 0.0004(10)
C5 0.0453(14) 0.0261(11) 0.0350(12) 0.0040(9) 0.0014(11) -0.0042(10)
C6 0.0473(14) 0.0214(10) 0.0352(12) 0.0036(9) -0.0052(11) 0.0015(10)
C7 0.0388(13) 0.0219(10) 0.0314(11) -0.0002(9) -0.0025(10) 0.0006(9)
C8 0.0416(14) 0.0287(12) 0.0413(13) 0.0019(10) -0.0007(11) 0.0038(10)
C9A 0.039(3) 0.029(3) 0.040(3) 0.002(2) 0.005(2) 0.002(2)
C9B 0.038(4) 0.026(4) 0.041(4) -0.001(3) 0.003(3) 0.003(3)
C10A 0.041(3) 0.023(3) 0.037(3) -0.005(2) 0.007(2) 0.004(2)
C10B 0.039(4) 0.022(4) 0.039(4) -0.004(3) 0.007(3) 0.005(3)
C11 0.0487(15) 0.0294(12) 0.0467(14) 0.0042(10) 0.0115(12) 0.0017(11)
C12 0.0317(12) 0.0257(11) 0.0349(12) 0.0005(9) 0.0010(9) -0.0042(9)
C13 0.0353(12) 0.0219(10) 0.0347(11) -0.0001(9) 0.0018(10) -0.0021(9)
C14 0.0380(13) 0.0256(11) 0.0394(13) 0.0024(9) 0.0014(10) -0.0016(10)
C15 0.0400(14) 0.0229(11) 0.0510(14) -0.0027(10) -0.0014(11) -0.0002(10)
C16 0.0391(14) 0.0287(11) 0.0447(13) -0.0108(11) 0.0020(11) -0.0026(10)
C17 0.0349(13) 0.0322(11) 0.0352(12) -0.0039(9) 0.0013(10) -0.0059(10)
C18 0.0408(14) 0.0440(14) 0.0352(13) -0.0076(10) 0.0005(11) -0.0050(11)
C19 0.0445(15) 0.0491(15) 0.0316(12) 0.0030(11) -0.0011(11) -0.0077(12)
C20 0.0398(14) 0.0336(12) 0.0349(12) 0.0057(10) -0.0012(10) -0.0070(10)
C21 0.0551(17) 0.0374(13) 0.0394(13) 0.0116(11) -0.0034(12) -0.0015(12)

loop_
_atom_type_symbol
_atom_type_description
_atom_type_scat_dispersion_real
_atom_type_scat_dispersion_imag
_atom_type_scat_source
C C 0.0181 0.0091 'International Tables Vol C Tables 4.2.6.8 and 6.1.1.4'
H H 0.0000 0.0000 'International Tables Vol C Tables 4.2.6.8 and 6.1.1.4'
N N 0.0311 0.0180 'International Tables Vol C Tables 4.2.6.8 and 6.1.1.4'
O O 0.0492 0.0322 'International Tables Vol C Tables 4.2.6.8 and 6.1.1.4'

loop_
_geom_angle_atom_site_label_1
_geom_angle_atom_site_label_2
_geom_angle_atom_site_label_3
_geom_angle
C1 N1 C3 127.42(19)
C1 N1 H1 112.4(17)
C3 N1 H1 118.5(17)
C1 N2 C13 128.52(19)
C1 N2 H2 118.1(16)
C13 N2 H2 113.3(16)
C2 N3 C10B 121.2(3)
C2 N3 C10A 120.3(2)
C2 N3 H3B 119.8
C10A N3 H3B 119.8
C2 N3 H3A 119.4
C10B N3 H3A 119.4
C20 N4 C12 118.36(19)
O1 C1 N2 123.0(2)
O1 C1 N1 120.1(2)
N2 C1 N1 116.88(19)
N3 C2 C3 120.59(19)
N3 C2 C7 120.8(2)
C3 C2 C7 118.6(2)
C4 C3 C2 120.4(2)
C4 C3 N1 121.4(2)
C2 C3 N1 118.19(19)
C3 C4 C5 120.8(2)
C3 C4 H4 119.6
C5 C4 H4 119.6
C6 C5 C4 119.0(2)
C6 C5 H5 120.5
C4 C5 H5 120.5
C5 C6 C7 121.9(2)
C5 C6 H6 119.0
C7 C6 H6 119.0
C6 C7 C2 119.2(2)
C6 C7 C8 120.9(2)
C2 C7 C8 119.9(2)
C9B C8 C7 112.1(3)
C7 C8 C9A 112.7(3)
C7 C8 H8BC 109.0
C9A C8 H8BC 109.0
C7 C8 H8BD 109.0
C9A C8 H8BD 109.0
H8BC C8 H8BD 107.8
C9B C8 H8AA 109.2
C7 C8 H8AA 109.2
C9B C8 H8AB 109.2
C7 C8 H8AB 109.2
H8AA C8 H8AB 107.9
C10A C9A C8 111.9(6)
C10A C9A H9AA 109.2
C8 C9A H9AA 109.2
C10A C9A H9AB 109.2
C8 C9A H9AB 109.2
H9AA C9A H9AB 107.9
C8 C9B C10B 113.9(7)
C8 C9B H9BA 108.8
C10B C9B H9BA 108.8
C8 C9B H9BB 108.8
C10B C9B H9BB 108.8
H9BA C9B H9BB 107.7
C9A C10A C11 115.3(6)
C9A C10A N3 107.1(5)
C11 C10A N3 107.7(4)
C9A C10A H10A 108.8
C11 C10A H10A 108.8
N3 C10A H10A 108.8
N3 C10B C11 110.4(5)
N3 C10B C9B 106.8(7)
C11 C10B C9B 111.5(8)
N3 C10B H10B 109.4
C11 C10B H10B 109.4
C9B C10B H10B 109.4
C10B C11 H11A 109.5
C10B C11 H11B 109.5
H11A C11 H11B 109.5
C10B C11 H11C 109.5
H11A C11 H11C 109.5
H11B C11 H11C 109.5
C10A C11 H11D 109.5
C10A C11 H11E 109.5
H11D C11 H11E 109.5
C10A C11 H11F 109.5
H11D C11 H11F 109.5
H11E C11 H11F 109.5
N4 C12 C17 122.9(2)
N4 C12 C13 117.14(19)
C17 C12 C13 119.9(2)
C14 C13 N2 125.8(2)
C14 C13 C12 119.8(2)
N2 C13 C12 114.35(18)
C13 C14 C15 119.5(2)
C13 C14 H14 120.3
C15 C14 H14 120.3
C16 C15 C14 122.1(2)
C16 C15 H15 118.9
C14 C15 H15 118.9
C15 C16 C17 119.6(2)
C15 C16 H16 120.2
C17 C16 H16 120.2
C12 C17 C18 116.7(2)
C12 C17 C16 119.0(2)
C18 C17 C16 124.2(2)
C19 C18 C17 119.7(2)
C19 C18 H18 120.1
C17 C18 H18 120.1
C18 C19 C20 120.1(2)
C18 C19 H19 120.0
C20 C19 H19 120.0
N4 C20 C19 122.2(2)
N4 C20 C21 116.6(2)
C19 C20 C21 121.2(2)
C20 C21 H21A 109.5
C20 C21 H21B 109.5
H21A C21 H21B 109.5
C20 C21 H21C 109.5
H21A C21 H21C 109.5
H21B C21 H21C 109.5

loop_
_geom_bond_atom_site_label_1
_geom_bond_atom_site_label_2
_geom_bond_distance
O1 C1 1.242(3)
N1 C1 1.362(3)
N1 C3 1.424(3)
N1 H1 0.91(3)
N2 C1 1.347(3)
N2 C13 1.402(3)
N2 H2 0.89(3)
N3 C2 1.374(3)
N3 C10B 1.437(7)
N3 C10A 1.497(5)
N3 H3B 0.8800
N3 H3A 0.8800
N4 C20 1.321(3)
N4 C12 1.371(3)
C2 C3 1.409(3)
C2 C7 1.410(3)
C3 C4 1.383(3)
C4 C5 1.385(3)
C4 H4 0.9500
C5 C6 1.381(3)
C5 H5 0.9500
C6 C7 1.386(3)
C6 H6 0.9500
C7 C8 1.506(3)
C8 C9B 1.498(8)
C8 C9A 1.511(6)
C8 H8BC 0.9900
C8 H8BD 0.9900
C8 H8AA 0.9900
C8 H8AB 0.9900
C9A C10A 1.496(10)
C9A H9AA 0.9900
C9A H9AB 0.9900
C9B C10B 1.524(13)
C9B H9BA 0.9900
C9B H9BB 0.9900
C10A C11 1.496(5)
C10A H10A 1.0000
C10B C11 1.506(7)
C10B H10B 1.0000
C11 H11A 0.9800
C11 H11B 0.9800
C11 H11C 0.9800
C11 H11D 0.9800
C11 H11E 0.9800
C11 H11F 0.9800
C12 C17 1.409(3)
C12 C13 1.421(3)
C13 C14 1.372(3)
C14 C15 1.408(3)
C14 H14 0.9500
C15 C16 1.358(3)
C15 H15 0.9500
C16 C17 1.416(3)
C16 H16 0.9500
C17 C18 1.414(3)
C18 C19 1.357(4)
C18 H18 0.9500
C19 C20 1.408(3)
C19 H19 0.9500
C20 C21 1.501(3)
C21 H21A 0.9800
C21 H21B 0.9800
C21 H21C 0.9800

loop_
_geom_hbond_atom_site_label_D
_geom_hbond_atom_site_label_H
_geom_hbond_atom_site_label_A
_geom_hbond_distance_DH
_geom_hbond_distance_HA
_geom_hbond_distance_DA
_geom_hbond_angle_DHA
_geom_hbond_site_symmetry_A
N1 H1 O1 0.91(3) 1.97(3) 2.876(2) 170(2) 5_666
N2 H2 N4 0.89(3) 2.15(3) 2.625(2) 113(2) .
N3 H3A O1 0.88 2.16 3.026(2) 166.7 5_666

loop_
_geom_torsion_atom_site_label_1
_geom_torsion_atom_site_label_2
_geom_torsion_atom_site_label_3
_geom_torsion_atom_site_label_4
_geom_torsion
C13 N2 C1 O1 -0.1(4)
C13 N2 C1 N1 179.6(2)
C3 N1 C1 O1 -175.0(2)
C3 N1 C1 N2 5.2(3)
C10B N3 C2 C3 -161.0(6)
C10A N3 C2 C3 165.2(4)
C10B N3 C2 C7 19.1(6)
C10A N3 C2 C7 -14.7(5)
N3 C2 C3 C4 -178.0(2)
C7 C2 C3 C4 1.9(3)
N3 C2 C3 N1 1.3(3)
C7 C2 C3 N1 -178.77(19)
C1 N1 C3 C4 -56.4(3)
C1 N1 C3 C2 124.3(2)
C2 C3 C4 C5 -2.3(3)
N1 C3 C4 C5 178.3(2)
C3 C4 C5 C6 1.1(3)
C4 C5 C6 C7 0.5(3)
C5 C6 C7 C2 -0.9(3)
C5 C6 C7 C8 179.8(2)
N3 C2 C7 C6 179.6(2)
C3 C2 C7 C6 -0.3(3)
N3 C2 C7 C8 -1.1(3)
C3 C2 C7 C8 179.0(2)
C6 C7 C8 C9B -166.9(5)
C2 C7 C8 C9B 13.9(6)
C6 C7 C8 C9A 164.1(4)
C2 C7 C8 C9A -15.2(5)
C7 C8 C9A C10A 46.5(8)
C7 C8 C9B C10B -42.8(11)
C8 C9A C10A C11 -179.1(3)
C8 C9A C10A N3 -59.2(9)
C2 N3 C10A C9A 44.4(8)
C2 N3 C10A C11 169.0(3)
C2 N3 C10B C11 -167.0(4)
C2 N3 C10B C9B -45.6(11)
C8 C9B C10B N3 57.4(13)
C8 C9B C10B C11 178.0(5)
C20 N4 C12 C17 0.7(3)
C20 N4 C12 C13 -179.4(2)
C1 N2 C13 C14 5.5(4)
C1 N2 C13 C12 -174.9(2)
N4 C12 C13 C14 -180.0(2)
C17 C12 C13 C14 0.0(3)
N4 C12 C13 N2 0.4(3)
C17 C12 C13 N2 -179.6(2)
N2 C13 C14 C15 179.2(2)
C12 C13 C14 C15 -0.4(3)
C13 C14 C15 C16 0.7(4)
C14 C15 C16 C17 -0.5(4)
N4 C12 C17 C18 -0.6(3)
C13 C12 C17 C18 179.5(2)
N4 C12 C17 C16 -179.9(2)
C13 C12 C17 C16 0.2(3)
C15 C16 C17 C12 0.1(3)
C15 C16 C17 C18 -179.2(2)
C12 C17 C18 C19 0.3(3)
C16 C17 C18 C19 179.6(2)
C17 C18 C19 C20 -0.2(4)
C12 N4 C20 C19 -0.5(3)
C12 N4 C20 C21 179.0(2)
C18 C19 C20 N4 0.3(4)
C18 C19 C20 C21 -179.2(2)
